data_4028711
loop_
_publ_author_name
'Dominik Hager'
'Christian Paulitz'
'J\"org Tiebes'
'Peter Mayer'
'Dirk Trauner'

_publ_section_title
;
 Total Synthesis of Herbicidin C and Aureonuclemycin: Impasses and New
 Avenues
;
_journal_name_full 'Journal of Organic Chemistry'
_journal_page_first 10784
_journal_page_last 10801
_journal_paper_doi 10.1021/jo401706r
_journal_volume 78
_journal_year 2013
_chemical_absolute_configuration syn
_chemical_formula_moiety 'C29 H38 O8'
_chemical_formula_sum 'C29 H38 O8'
_chemical_formula_weight 514.607
_space_group_IT_number 4
_symmetry_cell_setting monoclinic
_symmetry_Int_Tables_number 4
_symmetry_space_group_name_Hall 'P 2yb'
_symmetry_space_group_name_H-M 'P 1 21 1'
_atom_sites_solution_hydrogens geom
_atom_sites_solution_primary direct
_atom_sites_solution_secondary difmap
_audit_block_code C29H38O8_pn104_trauner
_audit_creation_date 25-Mar-11
_audit_creation_method 'form98_non/compatible with shelxl97-2'
_audit_update_record 30-Mar-11
_cell_angle_alpha 90.00
_cell_angle_beta 105.576(2)
_cell_angle_gamma 90.00
_cell_formula_units_Z 2
_cell_length_a 14.6591(6)
_cell_length_b 5.2307(2)
_cell_length_c 18.5204(8)
_cell_measurement_reflns_used 4808
_cell_measurement_temperature 173(2)
_cell_measurement_theta_max 25.350
_cell_measurement_theta_min 3.134
_cell_volume 1367.94(10)
_computing_cell_refinement 'HKL Scalepack (Otwinowski & Minor 1997)'
_computing_data_collection 'Collect (Bruker AXS BV, 1997-2004)'
_computing_data_reduction 'HKL Denzo and Scalepack (Otwinowski & Minor 1997)'
_computing_structure_refinement
;
Sheldrick, G. M. (2008).
<i>Acta Cryst.</i> A<b>64</b>, 112--122.
;
_computing_structure_solution
;
A. Altomare, M. C. Burla, M. Camalli, G. L. Cascarano, C. Giacovazzo, A.
Guagliardi, A. G. G. Moliterni, G. Polidori, R. Spagna: SIR97: a new tool for
crystal structure determination and refinement; J. Appl. Crystallogr. 1999,
32, 115-119.
;
_diffrn_ambient_temperature 173(2)
_diffrn_detector_area_resol_mean 9
_diffrn_measured_fraction_theta_full 0.994
_diffrn_measured_fraction_theta_max 0.994
_diffrn_measurement_device '95mm CCD camera on \k-goniostat'
_diffrn_measurement_device_type KappaCCD
_diffrn_measurement_method 'CCD; rotation images; thick slices'
_diffrn_orient_matrix_type 'by Bruker AXS Collect from scalepack cell'
_diffrn_orient_matrix_UB_11 0.0482810
_diffrn_orient_matrix_UB_12 -0.1158683
_diffrn_orient_matrix_UB_13 -0.0118615
_diffrn_orient_matrix_UB_21 -0.0413722
_diffrn_orient_matrix_UB_22 -0.0217804
_diffrn_orient_matrix_UB_23 -0.0521814
_diffrn_orient_matrix_UB_31 0.0311841
_diffrn_orient_matrix_UB_32 0.1504977
_diffrn_orient_matrix_UB_33 -0.0166840
_diffrn_radiation_collimation 0.20
_diffrn_radiation_monochromator 'MONTEL, graded multilayered x-ray optics'
_diffrn_radiation_source 'rotating anode'
_diffrn_radiation_type MoK\a
_diffrn_radiation_wavelength 0.71073
_diffrn_reflns_av_R_equivalents 0.0684
_diffrn_reflns_av_sigmaI/netI 0.0858
_diffrn_reflns_limit_h_max 17
_diffrn_reflns_limit_h_min -17
_diffrn_reflns_limit_k_max 6
_diffrn_reflns_limit_k_min -6
_diffrn_reflns_limit_l_max 22
_diffrn_reflns_limit_l_min -22
_diffrn_reflns_number 9302
_diffrn_reflns_theta_full 25.33
_diffrn_reflns_theta_max 25.33
_diffrn_reflns_theta_min 3.16
_diffrn_source_current 55.00
_diffrn_source_power 3.025
_diffrn_source_type 'FR 591 generator'
_diffrn_source_voltage 55.00
_exptl_absorpt_coefficient_mu 0.090
_exptl_absorpt_correction_type none
_exptl_crystal_colour colourless
_exptl_crystal_density_diffrn 1.24938(9)
_exptl_crystal_description rod
_exptl_crystal_F_000 552
_exptl_crystal_size_max 0.30
_exptl_crystal_size_mid 0.09
_exptl_crystal_size_min 0.04
_refine_diff_density_max 0.200
_refine_diff_density_min -0.206
_refine_diff_density_rms 0.044
_refine_ls_abs_structure_details 'Flack H D (1983), Acta Cryst. A39, 876-881'
_refine_ls_abs_structure_Flack -0.1(11)
_refine_ls_extinction_method none
_refine_ls_goodness_of_fit_ref 1.055
_refine_ls_hydrogen_treatment constr
_refine_ls_matrix_type full
_refine_ls_number_parameters 360
_refine_ls_number_reflns 4873
_refine_ls_number_restraints 1
_refine_ls_restrained_S_all 1.055
_refine_ls_R_factor_all 0.0766
_refine_ls_R_factor_gt 0.0484
_refine_ls_shift/su_max 0.000
_refine_ls_shift/su_mean 0.000
_refine_ls_structure_factor_coef Fsqd
_refine_ls_weighting_details 'calc w=1/[\s^2^(Fo^2^)+(0.0356P)^2^+0.1295P] where P=(Fo^2^+2Fc^2^)/3'
_refine_ls_weighting_scheme calc
_refine_ls_wR_factor_gt 0.0945
_refine_ls_wR_factor_ref 0.1048
_reflns_number_gt 3634
_reflns_number_total 4873
_reflns_threshold_expression >2sigma(I)
_cod_data_source_file jo401706r_si_002_6.cif
_cod_data_source_block pn104
_cod_original_sg_symbol_H-M 'P 21'
_cod_database_code 4028711

loop_
_symmetry_equiv_pos_as_xyz
'x, y, z'
'-x, y+1/2, -z'

loop_
_atom_site_label
_atom_site_type_symbol
_atom_site_fract_x
_atom_site_fract_y
_atom_site_fract_z
_atom_site_U_iso_or_equiv
_atom_site_adp_type
_atom_site_occupancy
_atom_site_symmetry_multiplicity
_atom_site_calc_flag
_atom_site_refinement_flags
_atom_site_disorder_assembly
_atom_site_disorder_group
O1 O 0.53301(12) 0.3508(3) 0.29281(9) 0.0275(4) Uani 1 1 d . . .
O2 O 0.57267(13) 0.7141(4) 0.13319(10) 0.0353(4) Uani 1 1 d . . .
H2 H 0.6110 0.6272 0.1169 0.053 Uiso 1 1 calc R . .
O3 O 0.37100(12) 0.6882(3) 0.10011(9) 0.0319(4) Uani 1 1 d . . .
O4 O 0.30386(11) 0.6759(4) 0.23051(10) 0.0345(5) Uani 1 1 d . . .
O5 O 0.45692(13) 0.2627(4) 0.41966(9) 0.0389(5) Uani 1 1 d . . .
H5 H 0.5047 0.1703 0.4227 0.058 Uiso 1 1 calc R . .
O6 O 0.78439(13) 0.5715(5) 0.34949(12) 0.0518(6) Uani 1 1 d . A .
O7 O 0.84276(13) 0.8590(4) 0.44293(11) 0.0477(6) Uani 1 1 d . A .
O8 O 0.60781(12) 0.9371(4) 0.46552(10) 0.0363(5) Uani 1 1 d . . .
H8 H 0.5834 0.8855 0.4991 0.055 Uiso 1 1 calc R . .
C1 C 0.58653(18) 0.5039(5) 0.25412(13) 0.0266(6) Uani 1 1 d . . .
H1 H 0.6414 0.3972 0.2498 0.032 Uiso 1 1 calc R . .
C2 C 0.52558(18) 0.5514(5) 0.17422(14) 0.0285(6) Uani 1 1 d . . .
H2A H 0.5117 0.3837 0.1476 0.034 Uiso 1 1 calc R . .
C3 C 0.43262(17) 0.6790(5) 0.17462(13) 0.0273(6) Uani 1 1 d . . .
H3 H 0.4451 0.8565 0.1949 0.033 Uiso 1 1 calc R . .
C4 C 0.38224(17) 0.5271(5) 0.22241(14) 0.0289(6) Uani 1 1 d . . .
H4 H 0.3584 0.3629 0.1965 0.035 Uiso 1 1 calc R . .
C5 C 0.44728(17) 0.4697(5) 0.29966(14) 0.0258(6) Uani 1 1 d . . .
H5A H 0.4631 0.6324 0.3286 0.031 Uiso 1 1 calc R . .
C6 C 0.40375(19) 0.2824(5) 0.34344(14) 0.0330(7) Uani 1 1 d . . .
H6A H 0.3385 0.3383 0.3413 0.040 Uiso 1 1 calc R . .
H6B H 0.3997 0.1118 0.3197 0.040 Uiso 1 1 calc R . .
C7 C 0.3645(2) 0.9353(6) 0.06685(15) 0.0417(7) Uani 1 1 d . . .
H7A H 0.4287 1.0011 0.0697 0.050 Uiso 1 1 calc R . .
H7B H 0.3334 1.0552 0.0941 0.050 Uiso 1 1 calc R . .
C8 C 0.30772(19) 0.9159(6) -0.01379(14) 0.0322(6) Uani 1 1 d . . .
C9 C 0.3249(2) 0.7240(5) -0.05940(15) 0.0358(7) Uani 1 1 d . . .
H9 H 0.3713 0.5976 -0.0392 0.043 Uiso 1 1 calc R . .
C10 C 0.2751(2) 0.7136(6) -0.13460(14) 0.0389(7) Uani 1 1 d . . .
H10 H 0.2874 0.5803 -0.1656 0.047 Uiso 1 1 calc R . .
C11 C 0.2079(2) 0.8971(6) -0.16427(16) 0.0392(7) Uani 1 1 d . . .
H11 H 0.1743 0.8914 -0.2158 0.047 Uiso 1 1 calc R . .
C12 C 0.1895(2) 1.0880(6) -0.11918(16) 0.0400(7) Uani 1 1 d . . .
H12 H 0.1427 1.2134 -0.1395 0.048 Uiso 1 1 calc R . .
C13 C 0.23893(19) 1.0981(5) -0.04413(15) 0.0369(7) Uani 1 1 d . . .
H13 H 0.2258 1.2302 -0.0132 0.044 Uiso 1 1 calc R . .
C14 C 0.21206(19) 0.5605(6) 0.2050(2) 0.0549(9) Uani 1 1 d . . .
H14A H 0.1959 0.4708 0.2470 0.066 Uiso 1 1 calc R . .
H14B H 0.2119 0.4339 0.1652 0.066 Uiso 1 1 calc R . .
C15 C 0.14058(19) 0.7657(6) 0.17489(18) 0.0413(8) Uani 1 1 d . . .
C16 C 0.0893(2) 0.8775(7) 0.21897(18) 0.0476(8) Uani 1 1 d . . .
H16 H 0.0986 0.8232 0.2694 0.057 Uiso 1 1 calc R . .
C17 C 0.0243(2) 1.0684(7) 0.19019(19) 0.0530(9) Uani 1 1 d . . .
H17 H -0.0109 1.1441 0.2208 0.064 Uiso 1 1 calc R . .
C18 C 0.0108(2) 1.1484(7) 0.11739(19) 0.0503(8) Uani 1 1 d . . .
H18 H -0.0336 1.2800 0.0979 0.060 Uiso 1 1 calc R . .
C19 C 0.0612(2) 1.0387(7) 0.07280(19) 0.0518(9) Uani 1 1 d . . .
H19 H 0.0518 1.0943 0.0225 0.062 Uiso 1 1 calc R . .
C20 C 0.1258(2) 0.8468(7) 0.10153(18) 0.0496(8) Uani 1 1 d . . .
H20 H 0.1604 0.7700 0.0706 0.060 Uiso 1 1 calc R . .
C21 C 0.62776(17) 0.7429(5) 0.29754(13) 0.0287(6) Uani 1 1 d . . .
H21A H 0.6552 0.8535 0.2654 0.034 Uiso 1 1 calc R . .
H21B H 0.5765 0.8397 0.3107 0.034 Uiso 1 1 calc R . .
C22 C 0.70341(17) 0.6780(5) 0.36830(14) 0.0306(6) Uani 1 1 d . . .
H22 H 0.6777 0.5485 0.3973 0.037 Uiso 1 1 calc R . .
C23 C 0.74328(17) 0.9038(6) 0.41985(14) 0.0310(6) Uani 1 1 d . . .
H23 H 0.7289 1.0693 0.3921 0.037 Uiso 1 1 calc R . .
C24 C 0.70789(17) 0.9079(6) 0.49029(14) 0.0307(6) Uani 1 1 d . . .
H24 H 0.7216 0.7370 0.5150 0.037 Uiso 1 1 calc R . .
C25 C 0.7555(2) 1.1069(6) 0.54613(15) 0.0384(7) Uani 1 1 d . . .
H25 H 0.8228 1.1082 0.5607 0.046 Uiso 1 1 calc R . .
C26 C 0.7126(3) 1.2780(6) 0.57633(17) 0.0486(8) Uani 1 1 d . . .
H26A H 0.6453 1.2836 0.5633 0.058 Uiso 1 1 calc R . .
H26B H 0.7485 1.3971 0.6113 0.058 Uiso 1 1 calc R . .
C27 C 0.86726(18) 0.7009(6) 0.38952(16) 0.0358(7) Uani 1 1 d . . .
C282 C 0.9417(17) 0.792(7) 0.3545(14) 0.091(9) Uani 0.246(19) 1 d P A 1
H28A H 0.9609 0.6519 0.3268 0.136 Uiso 0.246(19) 1 calc PR A 1
H28B H 0.9966 0.8524 0.3937 0.136 Uiso 0.246(19) 1 calc PR A 1
H28C H 0.9165 0.9333 0.3200 0.136 Uiso 0.246(19) 1 calc PR A 1
C292 C 0.9053(19) 0.497(3) 0.4540(14) 0.056(6) Uani 0.246(19) 1 d P A 1
H29A H 0.8609 0.4840 0.4850 0.085 Uiso 0.246(19) 1 calc PR A 1
H29B H 0.9674 0.5507 0.4851 0.085 Uiso 0.246(19) 1 calc PR A 1
H29C H 0.9110 0.3300 0.4315 0.085 Uiso 0.246(19) 1 calc PR A 1
C281 C 0.8930(8) 0.8763(14) 0.3323(4) 0.062(3) Uani 0.754(19) 1 d P A 2
H28D H 0.9034 0.7738 0.2910 0.093 Uiso 0.754(19) 1 calc PR A 2
H28E H 0.9509 0.9707 0.3564 0.093 Uiso 0.754(19) 1 calc PR A 2
H28F H 0.8412 0.9973 0.3128 0.093 Uiso 0.754(19) 1 calc PR A 2
C291 C 0.9434(5) 0.5120(12) 0.4232(5) 0.057(2) Uani 0.754(19) 1 d P A 2
H29D H 0.9206 0.3933 0.4554 0.085 Uiso 0.754(19) 1 calc PR A 2
H29E H 0.9993 0.6027 0.4531 0.085 Uiso 0.754(19) 1 calc PR A 2
H29F H 0.9602 0.4162 0.3831 0.085 Uiso 0.754(19) 1 calc PR A 2

loop_
_atom_site_aniso_label
_atom_site_aniso_U_11
_atom_site_aniso_U_22
_atom_site_aniso_U_33
_atom_site_aniso_U_23
_atom_site_aniso_U_13
_atom_site_aniso_U_12
O1 0.0293(10) 0.0231(10) 0.0313(10) 0.0021(8) 0.0104(8) 0.0030(8)
O2 0.0389(11) 0.0400(11) 0.0309(10) 0.0029(9) 0.0164(8) 0.0017(9)
O3 0.0390(11) 0.0281(10) 0.0240(9) 0.0011(8) 0.0003(8) -0.0034(9)
O4 0.0238(9) 0.0377(11) 0.0409(10) -0.0027(9) 0.0069(8) 0.0039(9)
O5 0.0376(11) 0.0516(13) 0.0297(10) 0.0082(9) 0.0128(8) 0.0137(9)
O6 0.0256(11) 0.0660(15) 0.0580(13) -0.0333(12) 0.0010(9) 0.0081(10)
O7 0.0277(11) 0.0693(16) 0.0436(12) -0.0269(11) 0.0056(9) -0.0028(10)
O8 0.0310(11) 0.0481(12) 0.0313(11) 0.0087(9) 0.0105(8) 0.0044(9)
C1 0.0255(14) 0.0289(15) 0.0277(15) 0.0022(11) 0.0108(11) 0.0030(11)
C2 0.0319(15) 0.0273(14) 0.0260(14) -0.0045(12) 0.0074(12) -0.0018(12)
C3 0.0306(14) 0.0287(14) 0.0208(13) 0.0006(11) 0.0037(10) 0.0030(12)
C4 0.0280(15) 0.0288(15) 0.0285(14) 0.0008(12) 0.0049(11) 0.0041(12)
C5 0.0263(14) 0.0246(14) 0.0273(14) -0.0021(11) 0.0083(11) 0.0042(11)
C6 0.0353(16) 0.0350(16) 0.0300(15) 0.0032(12) 0.0108(12) 0.0026(12)
C7 0.060(2) 0.0269(15) 0.0305(16) 0.0038(13) -0.0006(14) 0.0009(14)
C8 0.0366(16) 0.0297(15) 0.0281(14) 0.0018(13) 0.0047(12) -0.0044(13)
C9 0.0396(16) 0.0308(16) 0.0357(16) 0.0076(13) 0.0077(13) 0.0018(13)
C10 0.0527(18) 0.0359(17) 0.0295(16) -0.0032(13) 0.0133(13) -0.0077(15)
C11 0.0403(17) 0.0437(18) 0.0296(16) 0.0060(14) 0.0025(12) -0.0147(15)
C12 0.0360(16) 0.0454(18) 0.0345(16) 0.0114(14) 0.0021(13) 0.0018(14)
C13 0.0423(17) 0.0319(16) 0.0386(16) 0.0047(13) 0.0143(13) 0.0031(13)
C14 0.0267(16) 0.0433(19) 0.091(3) 0.0135(19) 0.0089(16) 0.0003(15)
C15 0.0227(15) 0.0376(18) 0.061(2) 0.0063(15) 0.0065(14) 0.0003(13)
C16 0.0368(17) 0.059(2) 0.0471(18) 0.0078(17) 0.0111(14) -0.0005(16)
C17 0.0437(19) 0.058(2) 0.062(2) 0.0014(18) 0.0213(16) 0.0129(17)
C18 0.0328(17) 0.051(2) 0.066(2) 0.0069(18) 0.0118(15) 0.0111(15)
C19 0.0396(18) 0.063(2) 0.0482(19) 0.0079(17) 0.0030(15) 0.0090(17)
C20 0.0430(19) 0.056(2) 0.050(2) -0.0035(17) 0.0137(15) 0.0095(16)
C21 0.0273(14) 0.0283(15) 0.0295(14) 0.0006(12) 0.0059(11) 0.0014(12)
C22 0.0278(14) 0.0313(14) 0.0326(15) -0.0011(12) 0.0079(11) 0.0037(12)
C23 0.0232(14) 0.0381(16) 0.0307(15) -0.0018(13) 0.0054(11) 0.0013(13)
C24 0.0300(15) 0.0318(15) 0.0297(14) 0.0027(13) 0.0069(11) 0.0037(12)
C25 0.0446(17) 0.0410(18) 0.0309(15) -0.0035(13) 0.0125(13) -0.0014(14)
C26 0.075(2) 0.0337(18) 0.0396(18) -0.0011(14) 0.0202(16) -0.0007(16)
C27 0.0279(15) 0.0359(16) 0.0428(16) -0.0095(14) 0.0079(13) 0.0005(13)
C282 0.037(12) 0.17(3) 0.073(14) 0.034(16) 0.020(10) 0.007(13)
C292 0.047(12) 0.038(9) 0.073(14) -0.007(8) -0.002(9) 0.012(8)
C281 0.088(6) 0.062(4) 0.049(4) -0.015(3) 0.040(4) -0.021(4)
C291 0.032(4) 0.058(3) 0.066(4) -0.021(3) -0.012(3) 0.013(3)

loop_
_atom_type_symbol
_atom_type_description
_atom_type_scat_dispersion_real
_atom_type_scat_dispersion_imag
_atom_type_scat_source
C C 0.0033 0.0016 'International Tables Vol C Tables 4.2.6.8 and 6.1.1.4'
H H 0.0000 0.0000 'International Tables Vol C Tables 4.2.6.8 and 6.1.1.4'
O O 0.0106 0.0060 'International Tables Vol C Tables 4.2.6.8 and 6.1.1.4'

loop_
_exptl_crystal_face_index_h
_exptl_crystal_face_index_k
_exptl_crystal_face_index_l
_exptl_crystal_face_perp_dist
0 1 0 0.145000
0 -1 0 0.159000
-1 0 5 0.036000
1 0 -5 0.053000
3 0 -1 0.029000
-3 0 1 0.014000

loop_
_geom_angle_atom_site_label_1
_geom_angle_atom_site_label_2
_geom_angle_atom_site_label_3
_geom_angle
C5 O1 C1 114.15(18)
C2 O2 H2 109.5
C7 O3 C3 113.5(2)
C4 O4 C14 116.5(2)
C6 O5 H5 109.5
C27 O6 C22 109.7(2)
C27 O7 C23 108.6(2)
C24 O8 H8 109.5
O1 C1 C21 112.7(2)
O1 C1 C2 108.5(2)
C21 C1 C2 115.1(2)
O1 C1 H1 106.7
C21 C1 H1 106.7
C2 C1 H1 106.7
O2 C2 C3 107.6(2)
O2 C2 C1 111.7(2)
C3 C2 C1 111.0(2)
O2 C2 H2A 108.8
C3 C2 H2A 108.8
C1 C2 H2A 108.8
O3 C3 C2 110.1(2)
O3 C3 C4 107.4(2)
C2 C3 C4 110.5(2)
O3 C3 H3 109.6
C2 C3 H3 109.6
C4 C3 H3 109.6
O4 C4 C3 107.9(2)
O4 C4 C5 109.1(2)
C3 C4 C5 111.8(2)
O4 C4 H4 109.4
C3 C4 H4 109.4
C5 C4 H4 109.4
O1 C5 C6 105.7(2)
O1 C5 C4 110.15(19)
C6 C5 C4 112.5(2)
O1 C5 H5A 109.5
C6 C5 H5A 109.5
C4 C5 H5A 109.5
O5 C6 C5 112.4(2)
O5 C6 H6A 109.1
C5 C6 H6A 109.1
O5 C6 H6B 109.1
C5 C6 H6B 109.1
H6A C6 H6B 107.9
O3 C7 C8 108.8(2)
O3 C7 H7A 109.9
C8 C7 H7A 109.9
O3 C7 H7B 109.9
C8 C7 H7B 109.9
H7A C7 H7B 108.3
C9 C8 C13 118.9(2)
C9 C8 C7 120.9(3)
C13 C8 C7 120.1(3)
C8 C9 C10 120.6(3)
C8 C9 H9 119.7
C10 C9 H9 119.7
C11 C10 C9 119.9(3)
C11 C10 H10 120.0
C9 C10 H10 120.0
C12 C11 C10 120.0(3)
C12 C11 H11 120.0
C10 C11 H11 120.0
C11 C12 C13 120.1(3)
C11 C12 H12 119.9
C13 C12 H12 119.9
C12 C13 C8 120.4(3)
C12 C13 H13 119.8
C8 C13 H13 119.8
O4 C14 C15 108.8(3)
O4 C14 H14A 109.9
C15 C14 H14A 109.9
O4 C14 H14B 109.9
C15 C14 H14B 109.9
H14A C14 H14B 108.3
C16 C15 C20 119.0(3)
C16 C15 C14 121.4(3)
C20 C15 C14 119.6(3)
C15 C16 C17 120.4(3)
C15 C16 H16 119.8
C17 C16 H16 119.8
C18 C17 C16 120.0(3)
C18 C17 H17 120.0
C16 C17 H17 120.0
C19 C18 C17 120.2(3)
C19 C18 H18 119.9
C17 C18 H18 119.9
C18 C19 C20 119.7(3)
C18 C19 H19 120.2
C20 C19 H19 120.2
C15 C20 C19 120.6(3)
C15 C20 H20 119.7
C19 C20 H20 119.7
C22 C21 C1 111.7(2)
C22 C21 H21A 109.3
C1 C21 H21A 109.3
C22 C21 H21B 109.3
C1 C21 H21B 109.3
H21A C21 H21B 107.9
O6 C22 C21 109.8(2)
O6 C22 C23 104.4(2)
C21 C22 C23 115.8(2)
O6 C22 H22 108.9
C21 C22 H22 108.9
C23 C22 H22 108.9
O7 C23 C24 107.5(2)
O7 C23 C22 104.4(2)
C24 C23 C22 112.5(2)
O7 C23 H23 110.7
C24 C23 H23 110.7
C22 C23 H23 110.7
O8 C24 C25 113.3(2)
O8 C24 C23 106.46(19)
C25 C24 C23 113.4(2)
O8 C24 H24 107.8
C25 C24 H24 107.8
C23 C24 H24 107.8
C26 C25 C24 125.7(3)
C26 C25 H25 117.2
C24 C25 H25 117.2
C25 C26 H26A 120.0
C25 C26 H26B 120.0
H26A C26 H26B 120.0
O7 C27 O6 107.7(2)
O7 C27 C282 118.1(13)
O6 C27 C282 123.5(10)
O7 C27 C291 113.5(4)
O6 C27 C291 110.0(3)
C282 C27 C291 80.9(12)
O7 C27 C281 107.0(3)
O6 C27 C281 105.2(4)
C282 C27 C281 32.5(10)
C291 C27 C281 113.0(4)
O7 C27 C292 88.3(11)
O6 C27 C292 98.7(8)
C282 C27 C292 113.1(10)
C291 C27 C292 33.9(9)
C281 C27 C292 145.7(9)
C27 C282 H28A 109.5
C27 C282 H28B 109.5
C27 C282 H28C 109.5
C27 C292 H29A 109.5
C27 C292 H29B 109.5
C27 C292 H29C 109.5
C27 C281 H28D 109.5
C27 C281 H28E 109.5
H28D C281 H28E 109.5
C27 C281 H28F 109.5
H28D C281 H28F 109.5
H28E C281 H28F 109.5
C27 C291 H29D 109.5
C27 C291 H29E 109.5
H29D C291 H29E 109.5
C27 C291 H29F 109.5
H29D C291 H29F 109.5
H29E C291 H29F 109.5

loop_
_geom_bond_atom_site_label_1
_geom_bond_atom_site_label_2
_geom_bond_distance
O1 C5 1.438(3)
O1 C1 1.440(3)
O2 C2 1.435(3)
O2 H2 0.8400
O3 C7 1.424(3)
O3 C3 1.433(3)
O4 C4 1.429(3)
O4 C14 1.434(3)
O5 C6 1.421(3)
O5 H5 0.8400
O6 C27 1.414(3)
O6 C22 1.436(3)
O7 C27 1.408(3)
O7 C23 1.425(3)
O8 C24 1.423(3)
O8 H8 0.8400
C1 C21 1.521(4)
C1 C2 1.530(3)
C1 H1 1.0000
C2 C3 1.519(3)
C2 H2A 1.0000
C3 C4 1.520(4)
C3 H3 1.0000
C4 C5 1.521(3)
C4 H4 1.0000
C5 C6 1.517(4)
C5 H5A 1.0000
C6 H6A 0.9900
C6 H6B 0.9900
C7 C8 1.505(4)
C7 H7A 0.9900
C7 H7B 0.9900
C8 C9 1.378(4)
C8 C13 1.392(4)
C9 C10 1.389(4)
C9 H9 0.9500
C10 C11 1.380(4)
C10 H10 0.9500
C11 C12 1.375(4)
C11 H11 0.9500
C12 C13 1.385(4)
C12 H12 0.9500
C13 H13 0.9500
C14 C15 1.499(4)
C14 H14A 0.9900
C14 H14B 0.9900
C15 C16 1.380(4)
C15 C20 1.384(4)
C16 C17 1.384(4)
C16 H16 0.9500
C17 C18 1.374(4)
C17 H17 0.9500
C18 C19 1.373(4)
C18 H18 0.9500
C19 C20 1.385(4)
C19 H19 0.9500
C20 H20 0.9500
C21 C22 1.511(3)
C21 H21A 0.9900
C21 H21B 0.9900
C22 C23 1.532(4)
C22 H22 1.0000
C23 C24 1.528(3)
C23 H23 1.0000
C24 C25 1.501(4)
C24 H24 1.0000
C25 C26 1.303(4)
C25 H25 0.9500
C26 H26A 0.9500
C26 H26B 0.9500
C27 C282 1.49(2)
C27 C291 1.496(6)
C27 C281 1.523(7)
C27 C292 1.586(19)
C282 H28A 0.9800
C282 H28B 0.9800
C282 H28C 0.9800
C292 H29A 0.9800
C292 H29B 0.9800
C292 H29C 0.9800
C281 H28D 0.9800
C281 H28E 0.9800
C281 H28F 0.9800
C291 H29D 0.9800
C291 H29E 0.9800
C291 H29F 0.9800

loop_
_geom_hbond_atom_site_label_D
_geom_hbond_atom_site_label_H
_geom_hbond_atom_site_label_A
_geom_hbond_distance_DH
_geom_hbond_distance_HA
_geom_hbond_distance_DA
_geom_hbond_angle_DHA
_geom_hbond_site_symmetry_A
O5 H5 O8 0.84 1.94 2.740(3) 159.0 1_545
O8 H8 O5 0.84 1.87 2.709(3) 173.5 2_656

loop_
_geom_torsion_atom_site_label_1
_geom_torsion_atom_site_label_2
_geom_torsion_atom_site_label_3
_geom_torsion_atom_site_label_4
_geom_torsion
C5 O1 C1 C21 67.1(3)
C5 O1 C1 C2 -61.6(2)
O1 C1 C2 O2 177.11(18)
C21 C1 C2 O2 49.8(3)
O1 C1 C2 C3 57.1(3)
C21 C1 C2 C3 -70.2(3)
C7 O3 C3 C2 -104.4(3)
C7 O3 C3 C4 135.2(2)
O2 C2 C3 O3 65.9(3)
C1 C2 C3 O3 -171.6(2)
O2 C2 C3 C4 -175.6(2)
C1 C2 C3 C4 -53.1(3)
C14 O4 C4 C3 121.9(2)
C14 O4 C4 C5 -116.4(3)
O3 C3 C4 O4 -69.0(2)
C2 C3 C4 O4 170.85(19)
O3 C3 C4 C5 171.1(2)
C2 C3 C4 C5 50.9(3)
C1 O1 C5 C6 -178.44(19)
C1 O1 C5 C4 59.8(3)
O4 C4 C5 O1 -172.11(19)
C3 C4 C5 O1 -52.9(3)
O4 C4 C5 C6 70.2(3)
C3 C4 C5 C6 -170.6(2)
O1 C5 C6 O5 69.9(3)
C4 C5 C6 O5 -169.8(2)
C3 O3 C7 C8 173.4(2)
O3 C7 C8 C9 -46.0(4)
O3 C7 C8 C13 136.2(3)
C13 C8 C9 C10 0.6(4)
C7 C8 C9 C10 -177.2(3)
C8 C9 C10 C11 0.2(4)
C9 C10 C11 C12 -0.8(4)
C10 C11 C12 C13 0.6(4)
C11 C12 C13 C8 0.2(4)
C9 C8 C13 C12 -0.7(4)
C7 C8 C13 C12 177.0(3)
C4 O4 C14 C15 -146.8(2)
O4 C14 C15 C16 -95.0(3)
O4 C14 C15 C20 84.5(4)
C20 C15 C16 C17 -0.2(5)
C14 C15 C16 C17 179.4(3)
C15 C16 C17 C18 -0.2(5)
C16 C17 C18 C19 0.3(5)
C17 C18 C19 C20 0.0(5)
C16 C15 C20 C19 0.5(5)
C14 C15 C20 C19 -179.0(3)
C18 C19 C20 C15 -0.5(5)
O1 C1 C21 C22 67.5(3)
C2 C1 C21 C22 -167.4(2)
C27 O6 C22 C21 129.2(2)
C27 O6 C22 C23 4.5(3)
C1 C21 C22 O6 67.5(3)
C1 C21 C22 C23 -174.7(2)
C27 O7 C23 C24 142.9(2)
C27 O7 C23 C22 23.3(3)
O6 C22 C23 O7 -16.7(3)
C21 C22 C23 O7 -137.5(2)
O6 C22 C23 C24 -132.9(2)
C21 C22 C23 C24 106.2(3)
O7 C23 C24 O8 -176.5(2)
C22 C23 C24 O8 -62.1(3)
O7 C23 C24 C25 58.2(3)
C22 C23 C24 C25 172.6(2)
O8 C24 C25 C26 6.4(4)
C23 C24 C25 C26 127.9(3)
C23 O7 C27 O6 -21.2(3)
C23 O7 C27 C282 124.7(14)
C23 O7 C27 C291 -143.2(5)
C23 O7 C27 C281 91.5(5)
C23 O7 C27 C292 -119.8(9)
C22 O6 C27 O7 9.7(3)
C22 O6 C27 C282 -133.9(18)
C22 O6 C27 C291 133.9(5)
C22 O6 C27 C281 -104.1(4)
C22 O6 C27 C292 100.8(13)

loop_
_reflns_scale_group_code
_reflns_scale_meas_F
1 1.0
